data_4079783
loop_
_publ_author_name
'Bakardjiev, Mario'
'\<St\'ibr, Bohumil'
'Holub, Josef'
'Gr\"uner, Bohum\'ir'
'Pad\<elkov\'a, Zde\<nka'
'R\%u\<zi\<cka, Ale\<s'

_publ_section_title
;
 Three Isomers of Aryl-Substituted Twelve-Vertex Ferratricarbollides
;
_journal_issue 2
_journal_name_full Organometallics
_journal_page_first 377
_journal_paper_doi 10.1021/om3011118
_journal_volume 32
_journal_year 2013
_chemical_formula_moiety 'C14 H20 B8 Fe'
_chemical_formula_sum 'C14 H20 B8 Fe'
_chemical_formula_weight 330.63
_chemical_name_systematic
; 
 ? 
;
_space_group_IT_number 14
_symmetry_cell_setting monoclinic
_symmetry_space_group_name_Hall '-P 2ybc'
_symmetry_space_group_name_H-M 'P 1 21/c 1'
_atom_sites_solution_hydrogens geom
_atom_sites_solution_primary direct
_atom_sites_solution_secondary difmap
_audit_creation_method SHELXL-97
_cell_angle_alpha 90
_cell_angle_beta 101.792(4)
_cell_angle_gamma 90
_cell_formula_units_Z 4
_cell_length_a 11.9690(5)
_cell_length_b 7.6560(6)
_cell_length_c 17.9709(10)
_cell_measurement_reflns_used 13793
_cell_measurement_temperature 150(1)
_cell_measurement_theta_max 27.5
_cell_measurement_theta_min 1
_cell_volume 1612.00(17)
_computing_cell_refinement 'COLLECT and DENZO'
_computing_data_collection 'COLLECT (Hooft, 1998) and DENZO (Otwinowski & Minor, 1997)'
_computing_data_reduction 'COLLECT and DENZO'
_computing_molecular_graphics 'PLATON (Spek, 2003)'
_computing_publication_material 'SHELXL-97 (Sheldrick, 2008)'
_computing_structure_refinement 'SHELXL-97 (Sheldrick, 1997)'
_computing_structure_solution 'SIR92 (Altomare et al., 1994)'
_diffrn_ambient_temperature 150(1)
_diffrn_detector_area_resol_mean 9.091
_diffrn_measured_fraction_theta_full 0.982
_diffrn_measured_fraction_theta_max 0.982
_diffrn_measurement_device_type 'Bruker Nonius KappaCCD area detector'
_diffrn_measurement_method '\f and \w scans to fill the Ewald sphere'
_diffrn_radiation_monochromator graphite
_diffrn_radiation_source 'fine-focus sealed tube'
_diffrn_radiation_type MoK\a
_diffrn_radiation_wavelength 0.71073
_diffrn_reflns_av_R_equivalents 0.0409
_diffrn_reflns_av_sigmaI/netI 0.0309
_diffrn_reflns_limit_h_max 15
_diffrn_reflns_limit_h_min -15
_diffrn_reflns_limit_k_max 9
_diffrn_reflns_limit_k_min -9
_diffrn_reflns_limit_l_max 20
_diffrn_reflns_limit_l_min -23
_diffrn_reflns_number 13769
_diffrn_reflns_theta_full 27.25
_diffrn_reflns_theta_max 27.25
_diffrn_reflns_theta_min 1.74
_diffrn_standards_number 0
_exptl_absorpt_coefficient_mu 0.922
_exptl_absorpt_correction_T_max 0.873
_exptl_absorpt_correction_T_min 0.761
_exptl_absorpt_correction_type integration
_exptl_absorpt_process_details
;
Gaussian integration (Coppens, 1970)
;
_exptl_crystal_colour orange
_exptl_crystal_density_diffrn 1.362
_exptl_crystal_density_method 'not measured'
_exptl_crystal_description block
_exptl_crystal_F_000 680
_exptl_crystal_size_max 0.43
_exptl_crystal_size_mid 0.27
_exptl_crystal_size_min 0.19
_refine_diff_density_max 0.315
_refine_diff_density_min -0.294
_refine_diff_density_rms 0.057
_refine_ls_extinction_method none
_refine_ls_goodness_of_fit_ref 1.104
_refine_ls_hydrogen_treatment constr
_refine_ls_matrix_type full
_refine_ls_number_parameters 208
_refine_ls_number_reflns 3550
_refine_ls_number_restraints 0
_refine_ls_restrained_S_all 1.104
_refine_ls_R_factor_all 0.0561
_refine_ls_R_factor_gt 0.0359
_refine_ls_shift/su_max 0.000
_refine_ls_shift/su_mean 0.000
_refine_ls_structure_factor_coef Fsqd
_refine_ls_weighting_details 'calc w=1/[\s^2^(Fo^2^)+(0.0253P)^2^+1.4145P] where P=(Fo^2^+2Fc^2^)/3'
_refine_ls_weighting_scheme calc
_refine_ls_wR_factor_gt 0.0772
_refine_ls_wR_factor_ref 0.0896
_reflns_number_gt 2746
_reflns_number_total 3550
_reflns_threshold_expression >2sigma(I)
_cod_data_source_file om3011118_si_002.cif
_cod_data_source_block shelxl
_cod_original_sg_symbol_H-M 'P 21/c'
_cod_database_code 4079783

loop_
_symmetry_equiv_pos_as_xyz
'x, y, z'
'-x, y+1/2, -z+1/2'
'-x, -y, -z'
'x, -y-1/2, z-1/2'

loop_
_atom_site_label
_atom_site_type_symbol
_atom_site_fract_x
_atom_site_fract_y
_atom_site_fract_z
_atom_site_U_iso_or_equiv
_atom_site_adp_type
_atom_site_occupancy
_atom_site_symmetry_multiplicity
_atom_site_calc_flag
_atom_site_refinement_flags
Fe1 Fe 0.15787(3) -0.24651(4) 0.643413(17) 0.02687(10) Uani 1 1 d .
C2 C 0.28713(17) -0.4257(3) 0.67082(11) 0.0255(4) Uani 1 1 d .
B3 B 0.1616(2) -0.5032(3) 0.61583(14) 0.0279(5) Uani 1 1 d .
H3 H 0.0963 -0.5758 0.6383 0.033 Uiso 1 1 d R
C4 C 0.13374(19) -0.3650(3) 0.53983(12) 0.0333(5) Uani 1 1 d .
H4 H 0.0454 -0.3468 0.5086 0.040 Uiso 1 1 d R
C18 C 0.32191(17) -0.4683(3) 0.75395(12) 0.0269(4) Uani 1 1 d .
C21 C 0.3810(2) -0.5422(3) 0.90892(13) 0.0389(6) Uani 1 1 d .
H21 H 0.4002 -0.5659 0.9607 0.047 Uiso 1 1 d R
C17 C 0.1084(3) 0.0007(3) 0.66528(17) 0.0515(7) Uani 1 1 d .
H17 H 0.1331 0.1026 0.6455 0.062 Uiso 1 1 d R
C10 C 0.3496(2) -0.2955(3) 0.54920(13) 0.0373(5) Uani 1 1 d .
H10 H 0.4141 -0.2217 0.5265 0.045 Uiso 1 1 d R
C16 C 0.0123(2) -0.0983(4) 0.63252(16) 0.0478(7) Uani 1 1 d .
H16 H -0.0381 -0.0739 0.5871 0.057 Uiso 1 1 d R
C19 C 0.40349(19) -0.3696(3) 0.80203(13) 0.0349(5) Uani 1 1 d .
H19 H 0.4392 -0.2775 0.7825 0.042 Uiso 1 1 d R
B7 B 0.2961(2) -0.6016(3) 0.61158(15) 0.0313(5) Uani 1 1 d .
H7 H 0.3184 -0.7348 0.6323 0.038 Uiso 1 1 d R
C22 C 0.3015(2) -0.6424(4) 0.86205(14) 0.0439(6) Uani 1 1 d .
H22 H 0.2677 -0.7360 0.8820 0.053 Uiso 1 1 d R
B5 B 0.2220(2) -0.1908(4) 0.55030(15) 0.0366(6) Uani 1 1 d .
H5 H 0.1988 -0.0588 0.5284 0.044 Uiso 1 1 d R
B6 B 0.3238(2) -0.2296(3) 0.63622(14) 0.0308(5) Uani 1 1 d .
H6 H 0.3689 -0.1233 0.6712 0.037 Uiso 1 1 d R
B8 B 0.1965(2) -0.5619(4) 0.52682(15) 0.0363(6) Uani 1 1 d .
H8 H 0.1533 -0.6697 0.4918 0.044 Uiso 1 1 d R
B11 B 0.3962(2) -0.4302(4) 0.62267(14) 0.0323(6) Uani 1 1 d .
H11 H 0.4863 -0.4504 0.6498 0.039 Uiso 1 1 d R
C23 C 0.2717(2) -0.6063(3) 0.78534(13) 0.0380(5) Uani 1 1 d .
H23 H 0.2171 -0.6747 0.7542 0.046 Uiso 1 1 d R
C15 C 0.0053(2) -0.2401(4) 0.68019(18) 0.0506(7) Uani 1 1 d .
H15 H -0.0504 -0.3267 0.6719 0.061 Uiso 1 1 d R
B12 B 0.3407(2) -0.5146(4) 0.53165(15) 0.0389(6) Uani 1 1 d .
H12 H 0.3939 -0.5890 0.4996 0.047 Uiso 1 1 d R
C13 C 0.1608(3) -0.0820(4) 0.73349(16) 0.0559(8) Uani 1 1 d .
H13 H 0.2265 -0.0451 0.7669 0.067 Uiso 1 1 d R
C14 C 0.0955(3) -0.2295(4) 0.74189(17) 0.0554(8) Uani 1 1 d .
H14 H 0.1104 -0.3081 0.7822 0.067 Uiso 1 1 d R
C20 C 0.4321(2) -0.4067(4) 0.87888(13) 0.0414(6) Uani 1 1 d .
H20 H 0.4863 -0.3387 0.9105 0.050 Uiso 1 1 d R
B9 B 0.2350(2) -0.3678(4) 0.48658(15) 0.0421(7) Uani 1 1 d .
H9 H 0.2196 -0.3473 0.4247 0.051 Uiso 1 1 d R

loop_
_atom_site_aniso_label
_atom_site_aniso_U_11
_atom_site_aniso_U_22
_atom_site_aniso_U_33
_atom_site_aniso_U_23
_atom_site_aniso_U_13
_atom_site_aniso_U_12
Fe1 0.02872(16) 0.02363(16) 0.02838(16) -0.00009(13) 0.00610(11) -0.00080(13)
C2 0.0253(10) 0.0254(10) 0.0251(10) -0.0017(8) 0.0038(8) -0.0045(9)
B3 0.0261(11) 0.0269(12) 0.0303(12) -0.0041(10) 0.0051(10) -0.0041(10)
C4 0.0278(11) 0.0427(13) 0.0279(11) -0.0004(10) 0.0021(9) -0.0024(10)
C18 0.0257(10) 0.0273(11) 0.0268(11) 0.0006(8) 0.0035(8) 0.0020(9)
C21 0.0376(12) 0.0539(15) 0.0243(11) 0.0059(10) 0.0040(9) 0.0090(12)
C17 0.0639(18) 0.0269(13) 0.0685(19) -0.0039(12) 0.0249(15) 0.0056(13)
C10 0.0352(12) 0.0499(15) 0.0285(11) 0.0040(10) 0.0107(9) -0.0078(11)
C16 0.0437(14) 0.0454(15) 0.0530(16) -0.0026(13) 0.0067(12) 0.0158(13)
C19 0.0342(12) 0.0393(13) 0.0301(12) 0.0008(10) 0.0038(9) -0.0068(10)
B7 0.0287(12) 0.0314(13) 0.0343(13) -0.0074(11) 0.0077(10) -0.0014(11)
C22 0.0452(14) 0.0479(15) 0.0383(14) 0.0158(11) 0.0081(11) -0.0037(12)
B5 0.0385(14) 0.0395(14) 0.0314(14) 0.0065(11) 0.0059(11) -0.0025(12)
B6 0.0342(12) 0.0306(13) 0.0274(12) 0.0010(10) 0.0057(10) -0.0087(11)
B8 0.0343(13) 0.0450(16) 0.0291(13) -0.0133(11) 0.0054(10) -0.0040(12)
B11 0.0249(12) 0.0413(15) 0.0321(13) -0.0004(11) 0.0090(10) -0.0038(11)
C23 0.0403(13) 0.0369(13) 0.0335(12) 0.0050(10) -0.0002(10) -0.0103(11)
C15 0.0426(14) 0.0448(15) 0.0717(19) -0.0053(14) 0.0288(14) 0.0024(13)
B12 0.0346(13) 0.0526(17) 0.0310(14) -0.0089(12) 0.0098(11) -0.0028(13)
C13 0.0525(16) 0.0617(19) 0.0505(17) -0.0271(15) 0.0034(13) 0.0128(15)
C14 0.0736(19) 0.0540(18) 0.0473(16) 0.0052(13) 0.0323(15) 0.0251(16)
C20 0.0365(12) 0.0531(15) 0.0315(12) -0.0049(11) -0.0004(10) -0.0023(12)
B9 0.0401(15) 0.0605(19) 0.0252(13) -0.0014(12) 0.0055(11) -0.0044(14)

loop_
_atom_type_symbol
_atom_type_description
_atom_type_scat_dispersion_real
_atom_type_scat_dispersion_imag
_atom_type_scat_source
C C 0.0033 0.0016 'International Tables Vol C Tables 4.2.6.8 and 6.1.1.4'
H H 0.0000 0.0000 'International Tables Vol C Tables 4.2.6.8 and 6.1.1.4'
B B 0.0013 0.0007 'International Tables Vol C Tables 4.2.6.8 and 6.1.1.4'
Fe Fe 0.3463 0.8444 'International Tables Vol C Tables 4.2.6.8 and 6.1.1.4'

loop_
_exptl_crystal_face_index_h
_exptl_crystal_face_index_k
_exptl_crystal_face_index_l
_exptl_crystal_face_perp_dist
0 0 -1 0.059
0 0 1 0.097
0 -1 0 0.215
0 1 0 0.167
1 0 0 0.122
-1 0 0 0.096

loop_
_geom_angle_atom_site_label_1
_geom_angle_atom_site_label_2
_geom_angle_atom_site_label_3
_geom_angle
B6 Fe1 B5 52.41(10)
B6 Fe1 B3 88.60(10)
B5 Fe1 B3 88.35(11)
B6 Fe1 C4 85.86(10)
B5 Fe1 C4 49.10(10)
B3 Fe1 C4 49.59(10)
B6 Fe1 C17 106.25(11)
B5 Fe1 C17 97.90(12)
B3 Fe1 C17 164.75(11)
C4 Fe1 C17 126.52(11)
B6 Fe1 C13 98.80(11)
B5 Fe1 C13 125.21(13)
B3 Fe1 C13 142.34(12)
C4 Fe1 C13 166.75(11)
C17 Fe1 C13 40.27(12)
B6 Fe1 C2 49.84(9)
B5 Fe1 C2 86.83(10)
B3 Fe1 C2 50.06(9)
C4 Fe1 C2 83.15(9)
C17 Fe1 C2 143.76(11)
C13 Fe1 C2 109.36(10)
B6 Fe1 C16 141.61(11)
B5 Fe1 C16 105.20(12)
B3 Fe1 C16 124.89(11)
C4 Fe1 C16 101.52(10)
C17 Fe1 C16 40.01(11)
C13 Fe1 C16 67.20(11)
C2 Fe1 C16 167.32(10)
B6 Fe1 C14 125.76(12)
B5 Fe1 C14 164.16(12)
B3 Fe1 C14 107.49(11)
C4 Fe1 C14 143.51(12)
C17 Fe1 C14 66.84(12)
C13 Fe1 C14 39.85(12)
C2 Fe1 C14 102.94(10)
C16 Fe1 C14 66.29(11)
B6 Fe1 C15 164.50(11)
B5 Fe1 C15 140.25(12)
B3 Fe1 C15 99.56(11)
C4 Fe1 C15 109.47(11)
C17 Fe1 C15 66.86(11)
C13 Fe1 C15 66.77(12)
C2 Fe1 C15 127.73(10)
C16 Fe1 C15 39.61(11)
C14 Fe1 C15 39.15(12)
C18 C2 B11 114.47(17)
C18 C2 B6 120.73(17)
B11 C2 B6 63.61(15)
C18 C2 B3 121.76(17)
B11 C2 B3 111.66(16)
B6 C2 B3 110.52(16)
C18 C2 B7 113.73(17)
B11 C2 B7 61.54(14)
B6 C2 B7 113.87(17)
B3 C2 B7 62.43(13)
C18 C2 Fe1 115.23(14)
B11 C2 Fe1 120.62(14)
B6 C2 Fe1 64.17(11)
B3 C2 Fe1 64.32(11)
B7 C2 Fe1 120.68(14)
C4 B3 C2 104.48(17)
C4 B3 B8 58.91(15)
C2 B3 B8 105.25(17)
C4 B3 B7 104.87(17)
C2 B3 B7 58.98(13)
B8 B3 B7 58.75(14)
C4 B3 Fe1 65.46(12)
C2 B3 Fe1 65.62(11)
B8 B3 Fe1 118.82(16)
B7 B3 Fe1 118.81(15)
C4 B3 H3 124.7
C2 B3 H3 124.3
B8 B3 H3 120.8
B7 B3 H3 120.9
Fe1 B3 H3 110.3
B5 C4 B9 64.44(16)
B5 C4 B3 112.67(17)
B9 C4 B3 113.58(19)
B5 C4 B8 115.28(18)
B9 C4 B8 61.91(16)
B3 C4 B8 63.03(15)
B5 C4 Fe1 65.01(12)
B9 C4 Fe1 122.58(15)
B3 C4 Fe1 64.94(11)
B8 C4 Fe1 121.99(15)
B5 C4 H4 118.1
B9 C4 H4 116.1
B3 C4 H4 119.8
B8 C4 H4 116.3
Fe1 C4 H4 110.6
C19 C18 C23 117.9(2)
C19 C18 C2 121.16(19)
C23 C18 C2 120.90(19)
C20 C21 C22 119.5(2)
C20 C21 H21 120.2
C22 C21 H21 120.3
C16 C17 C13 107.7(3)
C16 C17 Fe1 70.37(15)
C13 C17 Fe1 69.88(15)
C16 C17 H17 126.1
C13 C17 H17 126.2
Fe1 C17 H17 125.2
B11 C10 B9 114.8(2)
B11 C10 B12 62.57(16)
B9 C10 B12 62.67(17)
B11 C10 B5 115.35(17)
B9 C10 B5 63.76(16)
B12 C10 B5 115.85(19)
B11 C10 B6 63.91(15)
B9 C10 B6 115.41(18)
B12 C10 B6 115.97(18)
B5 C10 B6 62.16(15)
B11 C10 H10 117.6
B9 C10 H10 117.3
B12 C10 H10 117.3
B5 C10 H10 117.0
B6 C10 H10 117.0
C15 C16 C17 108.0(3)
C15 C16 Fe1 70.62(15)
C17 C16 Fe1 69.62(15)
C15 C16 H16 125.8
C17 C16 H16 126.1
Fe1 C16 H16 125.4
C20 C19 C18 120.6(2)
C20 C19 H19 119.6
C18 C19 H19 119.8
C2 B7 B8 106.38(18)
C2 B7 B11 58.51(13)
B8 B7 B11 107.15(19)
C2 B7 B12 105.91(18)
B8 B7 B12 59.58(15)
B11 B7 B12 59.85(15)
C2 B7 B3 58.59(13)
B8 B7 B3 60.58(14)
B11 B7 B3 106.18(18)
B12 B7 B3 107.50(19)
C2 B7 H7 123.6
B8 B7 H7 121.9
B11 B7 H7 122.7
B12 B7 H7 122.2
B3 B7 H7 122.2
C21 C22 C23 120.5(2)
C21 C22 H22 119.8
C23 C22 H22 119.8
C4 B5 C10 99.59(19)
C4 B5 B6 105.43(18)
C10 B5 B6 58.94(14)
C4 B5 B9 57.87(15)
C10 B5 B9 56.80(15)
B6 B5 B9 107.0(2)
C4 B5 Fe1 65.88(12)
C10 B5 Fe1 113.39(16)
B6 B5 Fe1 63.71(12)
B9 B5 Fe1 117.64(18)
C4 B5 H5 125.5
C10 B5 H5 125.5
B6 B5 H5 122.7
B9 B5 H5 120.8
Fe1 B5 H5 112.3
C2 B6 C10 100.29(17)
C2 B6 B5 106.19(17)
C10 B6 B5 58.90(15)
C2 B6 B11 57.98(13)
C10 B6 B11 56.65(14)
B5 B6 B11 106.66(18)
C2 B6 Fe1 65.99(11)
C10 B6 Fe1 113.49(15)
B5 B6 Fe1 63.88(12)
B11 B6 Fe1 117.36(15)
C2 B6 H6 124.9
C10 B6 H6 125.1
B5 B6 H6 122.7
B11 B6 H6 120.9
Fe1 B6 H6 112.7
C4 B8 B12 105.4(2)
C4 B8 B9 58.20(15)
B12 B8 B9 60.34(17)
C4 B8 B7 105.71(17)
B12 B8 B7 60.33(15)
B9 B8 B7 108.32(19)
C4 B8 B3 58.07(14)
B12 B8 B3 108.16(18)
B9 B8 B3 106.51(19)
B7 B8 B3 60.67(14)
C4 B8 H8 124.6
B12 B8 H8 121.8
B9 B8 H8 122.1
B7 B8 H8 121.5
B3 B8 H8 122.1
C10 B11 C2 102.75(17)
C10 B11 B12 59.49(16)
C2 B11 B12 107.25(17)
C10 B11 B7 105.06(18)
C2 B11 B7 59.95(13)
B12 B11 B7 60.13(15)
C10 B11 B6 59.45(15)
C2 B11 B6 58.41(13)
B12 B11 B6 109.76(19)
B7 B11 B6 108.35(17)
C10 B11 H11 124.9
C2 B11 H11 124.1
B12 B11 H11 120.7
B7 B11 H11 121.9
B6 B11 H11 121.0
C22 C23 C18 120.9(2)
C22 C23 H23 119.6
C18 C23 H23 119.5
C14 C15 C16 108.2(3)
C14 C15 Fe1 70.23(15)
C16 C15 Fe1 69.76(15)
C14 C15 H15 125.9
C16 C15 H15 125.9
Fe1 C15 H15 125.6
C10 B12 B8 103.7(2)
C10 B12 B11 57.94(15)
B8 B12 B11 107.68(18)
C10 B12 B9 57.95(16)
B8 B12 B9 60.00(17)
B11 B12 B9 107.0(2)
C10 B12 B7 103.80(18)
B8 B12 B7 60.09(15)
B11 B12 B7 60.02(14)
B9 B12 B7 107.85(19)
C10 B12 H12 125.8
B8 B12 H12 122.5
B11 B12 H12 121.9
B9 B12 H12 121.9
B7 B12 H12 122.4
C14 C13 C17 107.3(3)
C14 C13 Fe1 70.67(16)
C17 C13 Fe1 69.85(15)
C14 C13 H13 126.4
C17 C13 H13 126.3
Fe1 C13 H13 125.0
C15 C14 C13 108.8(3)
C15 C14 Fe1 70.62(16)
C13 C14 Fe1 69.48(15)
C15 C14 H14 125.5
C13 C14 H14 125.7
Fe1 C14 H14 125.6
C21 C20 C19 120.7(2)
C21 C20 H20 119.7
C19 C20 H20 119.7
C10 B9 C4 101.45(18)
C10 B9 B8 104.49(19)
C4 B9 B8 59.89(15)
C10 B9 B12 59.37(16)
C4 B9 B12 106.2(2)
B8 B9 B12 59.66(16)
C10 B9 B5 59.44(16)
C4 B9 B5 57.69(15)
B8 B9 B5 108.11(19)
B12 B9 B5 109.58(19)
C10 B9 H9 125.1
C4 B9 H9 125.4
B8 B9 H9 122.2
B12 B9 H9 120.8
B5 B9 H9 121.1

loop_
_geom_bond_atom_site_label_1
_geom_bond_atom_site_label_2
_geom_bond_distance
Fe1 B6 2.021(3)
Fe1 B5 2.024(3)
Fe1 B3 2.029(2)
Fe1 C4 2.038(2)
Fe1 C17 2.045(3)
Fe1 C13 2.045(3)
Fe1 C2 2.051(2)
Fe1 C16 2.055(3)
Fe1 C14 2.061(3)
Fe1 C15 2.066(3)
C2 C18 1.502(3)
C2 B11 1.708(3)
C2 B6 1.716(3)
C2 B3 1.726(3)
C2 B7 1.733(3)
B3 C4 1.706(3)
B3 B8 1.791(4)
B3 B7 1.793(3)
B3 H3 1.0999
C4 B5 1.688(4)
C4 B9 1.691(4)
C4 B8 1.721(4)
C4 H4 1.1000
C18 C19 1.388(3)
C18 C23 1.391(3)
C21 C20 1.370(4)
C21 C22 1.370(4)
C21 H21 0.9300
C17 C16 1.403(4)
C17 C13 1.408(4)
C17 H17 0.9300
C10 B11 1.678(4)
C10 B9 1.681(4)
C10 B12 1.706(4)
C10 B5 1.729(4)
C10 B6 1.730(3)
C10 H10 1.1001
C16 C15 1.396(4)
C16 H16 0.9301
C19 C20 1.383(3)
C19 H19 0.9299
B7 B8 1.758(4)
B7 B11 1.761(4)
B7 B12 1.763(4)
B7 H7 1.0999
C22 C23 1.379(3)
C22 H22 0.9300
B5 B6 1.786(4)
B5 B9 1.801(4)
B5 H5 1.1000
B6 B11 1.804(4)
B6 H6 1.1000
B8 B12 1.749(4)
B8 B9 1.755(4)
B8 H8 1.1000
B11 B12 1.758(4)
B11 H11 1.1000
C23 H23 0.9299
C15 C14 1.382(4)
C15 H15 0.9299
B12 B9 1.761(4)
B12 H12 1.1000
C13 C14 1.399(4)
C13 H13 0.9299
C14 H14 0.9299
C20 H20 0.9301
B9 H9 1.1000
